data_7202155
loop_
_publ_author_name
'Wang, Hong'
'Wang, Yao-Yu'
'Yang, Guo-Ping'
'Wang, Cui-Juan'
'Wen, Gui-Lin'
'Shi, Qi-Zhen'
'Batten, Stuart R.'

_publ_section_title
;
 A series of intriguing metal--organic frameworks with
 3,3&#x2032;,4,4&#x2032;- benzophenonetetracarboxylic acid: structural
 adjustment and pH-dependence
;
_journal_issue 11
_journal_name_full CrystEngComm
_journal_page_first 1583
_journal_paper_doi 10.1039/b805727c
_journal_volume 10
_journal_year 2008
_chemical_formula_sum 'C82 H90 Cu4 N8 O33'
_chemical_formula_weight 1969.78
_chemical_name_systematic
;
?
;
_space_group_IT_number 15
_symmetry_cell_setting monoclinic
_symmetry_space_group_name_Hall '-C 2yc'
_symmetry_space_group_name_H-M 'C 1 2/c 1'
_atom_sites_solution_hydrogens geom
_atom_sites_solution_primary direct
_atom_sites_solution_secondary difmap
_audit_creation_method SHELXL-97
_cell_angle_alpha 90.00
_cell_angle_beta 131.039(4)
_cell_angle_gamma 90.00
_cell_formula_units_Z 4
_cell_length_a 34.849(5)
_cell_length_b 13.4109(15)
_cell_length_c 26.387(3)
_cell_measurement_reflns_used 1122
_cell_measurement_temperature 293(2)
_cell_measurement_theta_max 16.76
_cell_measurement_theta_min 2.23
_cell_volume 9302(2)
_computing_cell_refinement 'Bruker SMART'
_computing_data_collection 'Bruker SMART'
_computing_data_reduction 'Bruker SAINT'
_computing_molecular_graphics 'Bruker SHELXTL'
_computing_publication_material 'Bruker SHELXTL'
_computing_structure_refinement 'SHELXL-97 (Sheldrick, 1997)'
_computing_structure_solution 'SHELXS-97 (Sheldrick, 1990)'
_diffrn_ambient_temperature 293(2)
_diffrn_measured_fraction_theta_full 0.970
_diffrn_measured_fraction_theta_max 0.970
_diffrn_measurement_device_type 'CCD area detector'
_diffrn_measurement_method 'phi and omega scans'
_diffrn_radiation_monochromator graphite
_diffrn_radiation_source 'fine-focus sealed tube'
_diffrn_radiation_type MoK\a
_diffrn_radiation_wavelength 0.71073
_diffrn_reflns_av_R_equivalents 0.1239
_diffrn_reflns_av_sigmaI/netI 0.5479
_diffrn_reflns_limit_h_max 42
_diffrn_reflns_limit_h_min -34
_diffrn_reflns_limit_k_max 16
_diffrn_reflns_limit_k_min -14
_diffrn_reflns_limit_l_max 30
_diffrn_reflns_limit_l_min -31
_diffrn_reflns_number 21910
_diffrn_reflns_theta_full 25.50
_diffrn_reflns_theta_max 25.50
_diffrn_reflns_theta_min 1.55
_exptl_absorpt_coefficient_mu 0.987
_exptl_absorpt_correction_T_max 0.8196
_exptl_absorpt_correction_T_min 0.7239
_exptl_absorpt_correction_type multi-scan
_exptl_absorpt_process_details sadabs
_exptl_crystal_density_diffrn 1.407
_exptl_crystal_density_method 'not measured'
_exptl_crystal_F_000 4072
_exptl_crystal_size_max 0.35
_exptl_crystal_size_mid 0.23
_exptl_crystal_size_min 0.21
_refine_diff_density_max 0.996
_refine_diff_density_min -0.554
_refine_diff_density_rms 0.113
_refine_ls_extinction_method none
_refine_ls_goodness_of_fit_ref 0.869
_refine_ls_hydrogen_treatment constr
_refine_ls_matrix_type full
_refine_ls_number_parameters 573
_refine_ls_number_reflns 8406
_refine_ls_number_restraints 319
_refine_ls_restrained_S_all 0.901
_refine_ls_R_factor_all 0.2289
_refine_ls_R_factor_gt 0.0827
_refine_ls_shift/su_max 0.000
_refine_ls_shift/su_mean 0.000
_refine_ls_structure_factor_coef Fsqd
_refine_ls_weighting_details 'calc w=1/[\s^2^(Fo^2^)+(0.0607P)^2^+0.0000P] where P=(Fo^2^+2Fc^2^)/3'
_refine_ls_weighting_scheme calc
_refine_ls_wR_factor_gt 0.2106
_refine_ls_wR_factor_ref 0.2270
_reflns_number_gt 1882
_reflns_number_total 8406
_reflns_threshold_expression >2sigma(I)
_cod_data_source_file b805727c.txt
_cod_data_source_block a
_cod_depositor_comments
;
The following automatic conversions were performed:
'_symmetry_cell_setting' value 'Monoclinic' changed to 'monoclinic'
according to '/home/saulius/struct/CIF-dictionaries/cif_core.dic'
dictionary named 'cif_core.dic' version 2.4.1 from 2010-06-29.

Automatic conversion script
Id: cif_fix_enum 1527 2010-12-29 10:47:43Z saulius 
;
_cod_original_cell_volume 9301.7(19)
_cod_original_sg_symbol_H-M C2/c
_cod_database_code 7202155

loop_
_symmetry_equiv_pos_as_xyz
'x, y, z'
'-x, y, -z+1/2'
'x+1/2, y+1/2, z'
'-x+1/2, y+1/2, -z+1/2'
'-x, -y, -z'
'x, -y, z-1/2'
'-x+1/2, -y+1/2, -z'
'x+1/2, -y+1/2, z-1/2'

loop_
_atom_site_label
_atom_site_type_symbol
_atom_site_fract_x
_atom_site_fract_y
_atom_site_fract_z
_atom_site_U_iso_or_equiv
_atom_site_adp_type
_atom_site_occupancy
_atom_site_symmetry_multiplicity
_atom_site_calc_flag
_atom_site_refinement_flags
_atom_site_disorder_assembly
_atom_site_disorder_group
Cu1 Cu 0.75810(5) 0.50148(11) 0.85866(6) 0.0420(4) Uani 1 1 d . . .
Cu2 Cu 0.58261(5) 0.74618(11) 0.62706(7) 0.0482(5) Uani 1 1 d U . .
O1 O 0.6019(4) 0.5732(7) 0.6455(5) 0.103(3) Uani 1 1 d DU . .
O2 O 0.5738(4) 0.6439(8) 0.6883(6) 0.124(4) Uani 1 1 d DU . .
O3 O 0.6833(2) 0.5171(6) 0.7938(3) 0.042(2) Uani 1 1 d U . .
O4 O 0.7013(3) 0.3575(6) 0.8042(4) 0.057(3) Uani 1 1 d U . .
O5 O 0.5659(3) 0.1300(7) 0.7587(4) 0.087(3) Uani 1 1 d U . .
O6 O 0.4131(3) 0.2037(6) 0.4385(4) 0.050(3) Uani 1 1 d U . .
O7 O 0.4212(3) 0.0399(7) 0.4290(4) 0.072(3) Uani 1 1 d U . .
O8 O 0.3286(3) 0.0410(6) 0.4223(4) 0.049(2) Uani 1 1 d U . .
O9 O 0.3464(3) -0.1029(7) 0.4746(4) 0.074(3) Uani 1 1 d U . .
O10 O 0.5638(3) 0.8823(6) 0.6556(4) 0.081(3) Uani 1 1 d U . .
H1W H 0.5750 0.8950 0.6948 0.121 Uiso 1 1 d R . .
H2W H 0.5685 0.9065 0.6304 0.121 Uiso 1 1 d R . .
O11 O 0.6043(5) 1.7348(10) 0.9337(6) 0.183(6) Uani 1 1 d U . .
H3W H 0.6189 1.7831 0.9612 0.275 Uiso 1 1 d R . .
H4W H 0.6053 1.6725 0.9404 0.275 Uiso 1 1 d R . .
O12 O 0.6068(6) 1.5385(11) 0.9569(8) 0.221(6) Uani 1 1 d U . .
H5W H 0.5946 1.5258 0.9173 0.332 Uiso 1 1 d R . .
H6W H 0.6104 1.4830 0.9752 0.332 Uiso 1 1 d R . .
O13 O 0.6213(6) 1.3411(12) 1.0135(8) 0.259(8) Uani 1 1 d U . .
H7W H 0.6203 1.3137 0.9844 0.389 Uiso 1 1 d R . .
H8W H 0.6206 1.2982 1.0359 0.389 Uiso 1 1 d R . .
O14 O 0.5814(7) 1.4762(13) 0.8372(8) 0.267(7) Uani 1 1 d U . .
H9W H 0.5968 1.5118 0.8283 0.401 Uiso 1 1 d R . .
H10W H 0.5500 1.4867 0.8045 0.401 Uiso 1 1 d R . .
O15 O 0.6013(5) 0.9288(10) 0.7835(6) 0.180(5) Uani 1 1 d U . .
H14W H 0.6065 1.3367 0.8777 0.271 Uiso 1 1 d R . .
H13W H 0.6014 1.2327 0.8553 0.271 Uiso 1 1 d R . .
O16 O 0.6168(6) 1.2701(11) 0.8910(8) 0.216(7) Uani 1 1 d U . .
H11W H 0.5932 0.9876 0.7785 0.324 Uiso 1 1 d R . .
H12W H 0.6014 0.8556 0.7776 0.324 Uiso 1 1 d R . .
O17 O 0.5000 0.715(9) 0.7500 1.52(14) Uani 1 2 d SU . .
H16W H 0.5193 0.6973 0.7911 2.287 Uiso 1 1 d R . .
N1 N 0.6579(3) 0.7694(7) 0.7069(4) 0.045(3) Uani 1 1 d . . .
N2 N 1.0087(3) 0.7761(8) 1.0477(5) 0.048(3) Uani 1 1 d . . .
N3 N 0.7642(3) 0.5371(6) 0.7903(4) 0.040(3) Uani 1 1 d . . .
N4 N 0.7538(4) 0.5116(9) 0.4300(4) 0.057(3) Uani 1 1 d U . .
C1 C 0.5764(4) 0.4717(9) 0.6912(6) 0.062(5) Uani 1 1 d D . .
C2 C 0.6137(5) 0.4070(10) 0.7333(6) 0.053(4) Uani 1 1 d . . .
C3 C 0.6012(4) 0.3054(11) 0.7379(5) 0.054(4) Uani 1 1 d . . .
H3 H 0.6270 0.2600 0.7670 0.065 Uiso 1 1 calc R . .
C4 C 0.5496(4) 0.2761(9) 0.6980(5) 0.049(4) Uani 1 1 d . . .
C5 C 0.5134(4) 0.3491(12) 0.6570(6) 0.076(5) Uani 1 1 d . . .
H5 H 0.4791 0.3347 0.6317 0.092 Uiso 1 1 calc R . .
C6 C 0.5279(5) 0.4422(11) 0.6537(6) 0.068(5) Uani 1 1 d . . .
H6 H 0.5025 0.4878 0.6236 0.081 Uiso 1 1 calc R . .
C7 C 0.5846(5) 0.5713(10) 0.6733(7) 0.078(4) Uani 1 1 d DU . .
C8 C 0.6703(4) 0.4263(11) 0.7810(5) 0.047(4) Uani 1 1 d . . .
C9 C 0.5386(5) 0.1734(11) 0.7032(6) 0.069(5) Uani 1 1 d . . .
C10 C 0.4940(4) 0.1195(9) 0.6452(5) 0.050(4) Uani 1 1 d . . .
C11 C 0.4772(4) 0.1388(9) 0.5814(6) 0.063(4) Uani 1 1 d . . .
H11 H 0.4940 0.1857 0.5759 0.076 Uiso 1 1 calc R . .
C12 C 0.4340(5) 0.0860(10) 0.5242(5) 0.059(4) Uani 1 1 d . . .
C13 C 0.4072(4) 0.0237(8) 0.5316(5) 0.043(3) Uani 1 1 d . . .
C14 C 0.4260(4) -0.0001(10) 0.5961(5) 0.070(4) Uani 1 1 d . . .
H14 H 0.4098 -0.0481 0.6017 0.084 Uiso 1 1 calc R . .
C15 C 0.4683(5) 0.0475(10) 0.6506(6) 0.066(4) Uani 1 1 d . . .
H15 H 0.4803 0.0310 0.6931 0.080 Uiso 1 1 calc R . .
C16 C 0.4207(4) 0.1190(15) 0.4567(6) 0.067(5) Uani 1 1 d . . .
C17 C 0.3576(5) -0.0174(11) 0.4728(7) 0.056(4) Uani 1 1 d . . .
C18 C 0.6754(4) 0.7583(8) 0.7680(5) 0.055(4) Uani 1 1 d . . .
H18 H 0.6531 0.7417 0.7746 0.066 Uiso 1 1 calc R . .
C19 C 0.7268(4) 0.7708(8) 0.8234(5) 0.045(3) Uani 1 1 d . . .
H19 H 0.7387 0.7645 0.8667 0.054 Uiso 1 1 calc R . .
C20 C 0.7593(4) 0.7923(8) 0.8134(6) 0.040(4) Uani 1 1 d . . .
C21 C 0.7414(4) 0.8013(8) 0.7524(5) 0.043(3) Uani 1 1 d . . .
H21 H 0.7633 0.8129 0.7443 0.052 Uiso 1 1 calc R . .
C22 C 0.6915(5) 0.7938(8) 0.7013(6) 0.051(4) Uani 1 1 d . . .
H22 H 0.6795 0.8069 0.6584 0.061 Uiso 1 1 calc R . .
C23 C 0.8171(4) 0.8009(9) 0.8784(5) 0.063(4) Uani 1 1 d . . .
H23A H 0.8218 0.8582 0.9043 0.076 Uiso 1 1 calc R . .
H23B H 0.8271 0.7419 0.9058 0.076 Uiso 1 1 calc R . .
C24 C 0.8524(4) 0.8121(10) 0.8614(6) 0.072(5) Uani 1 1 d . . .
H24A H 0.8439 0.7624 0.8287 0.086 Uiso 1 1 calc R . .
H24B H 0.8485 0.8777 0.8430 0.086 Uiso 1 1 calc R . .
C25 C 0.9079(4) 0.7970(11) 0.9282(6) 0.055(4) Uani 1 1 d . . .
C26 C 0.9398(5) 0.8805(10) 0.9615(6) 0.065(4) Uani 1 1 d . . .
H26 H 0.9281 0.9451 0.9459 0.078 Uiso 1 1 calc R . .
C27 C 0.9899(4) 0.8613(11) 1.0192(6) 0.071(5) Uani 1 1 d . . .
H27 H 1.0119 0.9156 1.0392 0.085 Uiso 1 1 calc R . .
C28 C 0.9760(5) 0.7011(10) 1.0146(6) 0.065(4) Uani 1 1 d . . .
H28 H 0.9877 0.6383 1.0340 0.078 Uiso 1 1 calc R . .
C29 C 0.9278(4) 0.7067(9) 0.9557(6) 0.073(5) Uani 1 1 d . . .
H29 H 0.9085 0.6492 0.9345 0.087 Uiso 1 1 calc R . .
C30 C 0.8072(5) 0.5397(8) 0.8035(6) 0.048(3) Uani 1 1 d U . .
H30 H 0.8366 0.5276 0.8476 0.058 Uiso 1 1 calc R . .
C31 C 0.8126(5) 0.5587(9) 0.7579(6) 0.059(4) Uani 1 1 d U . .
H31 H 0.8445 0.5632 0.7705 0.071 Uiso 1 1 calc R . .
C32 C 0.7682(5) 0.5709(9) 0.6916(6) 0.062(3) Uani 1 1 d U . .
C33 C 0.7240(5) 0.5720(9) 0.6769(6) 0.053(3) Uani 1 1 d U . .
H33 H 0.6941 0.5847 0.6333 0.063 Uiso 1 1 calc R . .
C34 C 0.7228(4) 0.5550(8) 0.7251(5) 0.049(3) Uani 1 1 d U . .
H34 H 0.6912 0.5552 0.7135 0.059 Uiso 1 1 calc R . .
C35 C 0.7728(5) 0.5883(11) 0.6390(7) 0.089(4) Uani 1 1 d U . .
H35A H 0.7574 0.6517 0.6170 0.107 Uiso 1 1 calc R . .
H35B H 0.8085 0.5909 0.6606 0.107 Uiso 1 1 calc R . .
C36 C 0.7477(6) 0.5082(13) 0.5890(8) 0.126(5) Uani 1 1 d U . .
H36A H 0.7124 0.5050 0.5688 0.152 Uiso 1 1 calc R . .
H36B H 0.7635 0.4453 0.6117 0.152 Uiso 1 1 calc R . .
C37 C 0.7497(7) 0.5205(16) 0.5344(9) 0.115(5) Uani 1 1 d U . .
C38 C 0.7326(6) 0.4436(15) 0.4920(9) 0.126(5) Uani 1 1 d U . .
H38 H 0.7173 0.3906 0.4957 0.151 Uiso 1 1 calc R . .
C39 C 0.7365(6) 0.4383(13) 0.4415(7) 0.102(5) Uani 1 1 d U . .
H39 H 0.7262 0.3804 0.4161 0.123 Uiso 1 1 calc R . .
C40 C 0.7726(6) 0.5905(12) 0.4705(8) 0.103(5) Uani 1 1 d U . .
H40 H 0.7882 0.6416 0.4660 0.123 Uiso 1 1 calc R . .
C41 C 0.7683(7) 0.5968(15) 0.5230(7) 0.134(8) Uani 1 1 d . . .
H41 H 0.7788 0.6546 0.5485 0.161 Uiso 1 1 calc R . .

loop_
_atom_site_aniso_label
_atom_site_aniso_U_11
_atom_site_aniso_U_22
_atom_site_aniso_U_33
_atom_site_aniso_U_23
_atom_site_aniso_U_13
_atom_site_aniso_U_12
Cu1 0.0335(8) 0.0591(10) 0.0235(7) 0.0008(7) 0.0144(6) -0.0003(7)
Cu2 0.0275(7) 0.0602(10) 0.0334(8) 0.0022(8) 0.0098(6) -0.0049(7)
O1 0.074(6) 0.094(6) 0.068(6) 0.027(5) 0.014(4) -0.025(4)
O2 0.077(5) 0.082(6) 0.138(6) -0.015(5) 0.037(4) -0.007(5)
O3 0.041(4) 0.043(5) 0.029(4) 0.002(4) 0.018(3) -0.004(4)
O4 0.042(5) 0.057(5) 0.054(5) 0.004(4) 0.023(4) 0.005(4)
O5 0.080(6) 0.083(6) 0.062(5) 0.005(5) 0.031(5) -0.030(5)
O6 0.052(5) 0.043(5) 0.040(5) 0.009(4) 0.024(4) -0.001(4)
O7 0.071(6) 0.087(6) 0.072(5) 0.006(5) 0.053(5) -0.003(5)
O8 0.037(4) 0.068(5) 0.032(4) -0.002(4) 0.018(4) -0.005(4)
O9 0.063(5) 0.064(6) 0.064(5) -0.011(5) 0.028(4) -0.015(5)
O10 0.079(6) 0.093(6) 0.055(5) 0.008(4) 0.037(4) 0.008(4)
O11 0.202(9) 0.176(8) 0.158(8) -0.009(7) 0.112(7) -0.003(7)
O12 0.206(10) 0.210(8) 0.225(9) -0.006(7) 0.132(7) -0.013(8)
O13 0.233(11) 0.260(10) 0.219(10) 0.027(8) 0.120(8) -0.090(8)
O14 0.305(12) 0.254(10) 0.272(10) -0.038(7) 0.202(8) 0.006(8)
O15 0.224(10) 0.160(8) 0.123(7) -0.017(6) 0.099(6) 0.011(7)
O16 0.224(10) 0.215(9) 0.210(10) -0.025(7) 0.143(7) -0.004(8)
O17 1.52(14) 1.52(14) 1.52(14) 0.000 1.00(9) 0.000
N1 0.037(6) 0.045(7) 0.032(6) -0.001(5) 0.013(5) 0.000(5)
N2 0.041(6) 0.046(8) 0.039(6) -0.010(6) 0.019(5) -0.007(6)
N3 0.034(6) 0.047(7) 0.023(5) -0.001(4) 0.012(5) -0.001(5)
N4 0.058(5) 0.073(6) 0.044(5) -0.008(5) 0.035(4) -0.004(5)
C1 0.016(7) 0.060(10) 0.055(8) 0.014(7) 0.000(6) -0.001(7)
C2 0.053(9) 0.050(9) 0.045(8) -0.007(7) 0.027(7) -0.026(8)
C3 0.024(7) 0.102(12) 0.022(7) 0.002(7) 0.009(6) 0.010(7)
C4 0.042(8) 0.051(10) 0.030(7) 0.000(6) 0.014(6) -0.024(7)
C5 0.025(7) 0.089(12) 0.053(9) 0.014(9) -0.001(7) 0.000(8)
C6 0.050(9) 0.059(10) 0.051(9) 0.016(8) 0.014(8) 0.009(8)
C7 0.039(6) 0.077(7) 0.076(7) -0.008(6) 0.020(5) -0.009(6)
C8 0.032(8) 0.070(11) 0.024(7) 0.011(7) 0.013(6) 0.003(8)
C9 0.045(8) 0.092(12) 0.033(8) 0.025(8) 0.009(7) -0.004(8)
C10 0.052(8) 0.062(10) 0.017(7) -0.002(6) 0.014(6) -0.013(7)
C11 0.041(8) 0.061(10) 0.050(8) 0.019(7) 0.014(7) -0.008(6)
C12 0.052(9) 0.065(10) 0.019(7) -0.005(7) 0.005(6) -0.016(7)
C13 0.032(7) 0.047(9) 0.037(7) -0.009(6) 0.017(6) -0.022(6)
C14 0.043(7) 0.127(13) 0.030(7) -0.014(8) 0.019(6) -0.039(8)
C15 0.073(10) 0.079(11) 0.030(7) -0.020(7) 0.027(7) -0.038(8)
C16 0.026(8) 0.118(16) 0.044(10) -0.036(11) 0.017(7) -0.018(9)
C17 0.060(9) 0.060(11) 0.062(9) -0.014(9) 0.045(8) -0.010(8)
C18 0.042(7) 0.058(9) 0.036(7) 0.006(7) 0.013(6) -0.007(7)
C19 0.032(7) 0.053(9) 0.034(7) -0.008(6) 0.014(6) -0.002(6)
C20 0.022(7) 0.027(7) 0.038(8) 0.009(6) 0.005(6) 0.005(5)
C21 0.024(7) 0.063(9) 0.021(7) -0.005(6) 0.005(6) 0.002(6)
C22 0.040(8) 0.063(10) 0.064(9) 0.005(7) 0.040(8) -0.003(6)
C23 0.047(8) 0.070(10) 0.029(7) 0.005(6) 0.006(7) -0.005(7)
C24 0.020(7) 0.093(11) 0.063(9) 0.012(8) 0.010(7) -0.001(7)
C25 0.026(7) 0.082(11) 0.043(8) 0.016(8) 0.017(6) 0.002(7)
C26 0.045(8) 0.066(10) 0.044(8) 0.012(7) 0.012(7) -0.001(8)
C27 0.038(8) 0.057(11) 0.044(8) 0.008(7) -0.005(7) -0.013(7)
C28 0.067(10) 0.069(11) 0.051(9) 0.025(8) 0.034(8) 0.021(8)
C29 0.037(8) 0.041(9) 0.064(9) 0.003(8) 0.000(7) 0.002(7)
C30 0.041(6) 0.065(7) 0.040(6) 0.003(5) 0.027(5) 0.000(5)
C31 0.061(6) 0.065(7) 0.052(6) 0.003(5) 0.038(5) -0.002(5)
C32 0.068(6) 0.070(7) 0.055(6) -0.001(5) 0.044(5) -0.003(5)
C33 0.066(6) 0.063(7) 0.032(5) 0.003(5) 0.034(5) 0.001(5)
C34 0.055(6) 0.059(7) 0.042(6) 0.004(5) 0.036(5) -0.002(5)
C35 0.102(7) 0.106(8) 0.077(6) -0.004(6) 0.066(5) -0.025(6)
C36 0.142(8) 0.135(9) 0.117(8) -0.020(7) 0.091(6) -0.032(7)
C37 0.133(8) 0.125(9) 0.098(8) -0.016(7) 0.082(6) -0.034(7)
C38 0.149(9) 0.136(9) 0.113(8) -0.006(7) 0.094(6) -0.038(7)
C39 0.126(8) 0.111(8) 0.083(7) -0.013(6) 0.074(6) -0.022(6)
C40 0.112(8) 0.094(8) 0.093(8) -0.002(7) 0.064(6) -0.009(7)
C41 0.22(2) 0.122(16) 0.062(11) -0.037(10) 0.093(14) -0.025(15)

loop_
_atom_type_symbol
_atom_type_description
_atom_type_scat_dispersion_real
_atom_type_scat_dispersion_imag
_atom_type_scat_source
C C 0.0033 0.0016 'International Tables Vol C Tables 4.2.6.8 and 6.1.1.4'
H H 0.0000 0.0000 'International Tables Vol C Tables 4.2.6.8 and 6.1.1.4'
N N 0.0061 0.0033 'International Tables Vol C Tables 4.2.6.8 and 6.1.1.4'
O O 0.0106 0.0060 'International Tables Vol C Tables 4.2.6.8 and 6.1.1.4'
Cu Cu 0.3201 1.2651 'International Tables Vol C Tables 4.2.6.8 and 6.1.1.4'

loop_
_geom_angle_atom_site_label_1
_geom_angle_atom_site_label_2
_geom_angle_atom_site_label_3
_geom_angle
_geom_angle_site_symmetry_1
_geom_angle_site_symmetry_3
_geom_angle_publ_flag
O8 Cu1 O3 168.8(3) 8_556 . ?
O8 Cu1 N4 89.7(4) 8_556 6_566 ?
O3 Cu1 N4 87.4(4) . 6_566 ?
O8 Cu1 N3 91.5(4) 8_556 . ?
O3 Cu1 N3 93.1(3) . . ?
N4 Cu1 N3 171.2(4) 6_566 . ?
O8 Cu1 C8 139.3(4) 8_556 . ?
O3 Cu1 C8 29.7(3) . . ?
N4 Cu1 C8 85.9(4) 6_566 . ?
N3 Cu1 C8 98.8(4) . . ?
O6 Cu2 N2 85.4(4) 5_666 8_465 ?
O6 Cu2 N1 93.9(4) 5_666 . ?
N2 Cu2 N1 179.2(5) 8_465 . ?
O6 Cu2 O10 103.2(3) 5_666 . ?
N2 Cu2 O10 90.8(4) 8_465 . ?
N1 Cu2 O10 89.4(3) . . ?
O6 Cu2 O2 163.0(4) 5_666 . ?
N2 Cu2 O2 88.4(4) 8_465 . ?
N1 Cu2 O2 92.3(4) . . ?
O10 Cu2 O2 92.7(4) . . ?
O6 Cu2 O1 110.0(4) 5_666 . ?
N2 Cu2 O1 93.7(4) 8_465 . ?
N1 Cu2 O1 86.5(3) . . ?
O10 Cu2 O1 146.7(4) . . ?
O2 Cu2 O1 54.6(4) . . ?
C7 O1 Cu2 87.6(9) . . ?
C7 O2 Cu2 92.2(11) . . ?
C8 O3 Cu1 99.6(7) . . ?
C16 O6 Cu2 123.9(10) . 5_666 ?
C17 O8 Cu1 114.0(8) . 8_455 ?
Cu2 O10 O15 125.9(4) . . ?
Cu2 O10 H1W 125.0 . . ?
O15 O10 H1W 1.6 . . ?
Cu2 O10 H2W 78.3 . . ?
O15 O10 H2W 133.7 . . ?
H1W O10 H2W 135.2 . . ?
O12 O11 H3W 129.9 . . ?
O12 O11 H4W 1.6 . . ?
H3W O11 H4W 130.8 . . ?
O11 O12 O14 95.5(7) . . ?
O11 O12 O13 166.8(8) . . ?
O14 O12 O13 97.3(7) . . ?
O11 O12 H5W 90.1 . . ?
O14 O12 H5W 9.7 . . ?
O13 O12 H5W 103.1 . . ?
O11 O12 H6W 163.1 . . ?
O14 O12 H6W 101.3 . . ?
O13 O12 H6W 4.5 . . ?
H5W O12 H6W 106.8 . . ?
O12 O13 H7W 92.4 . . ?
O12 O13 H8W 155.5 . . ?
H7W O13 H8W 110.2 . . ?
O12 O14 O16 90.8(7) . . ?
O12 O14 H9W 110.6 . . ?
O16 O14 H9W 120.7 . . ?
O12 O14 H10W 109.8 . . ?
O16 O14 H10W 119.5 . . ?
H9W O14 H10W 104.4 . . ?
O10 O15 O16 131.0(5) . . ?
O10 O15 H11W 100.5 . . ?
O16 O15 H11W 31.3 . . ?
O10 O15 H12W 68.6 . . ?
O16 O15 H12W 160.1 . . ?
H11W O15 H12W 164.1 . . ?
O14 O16 O15 133.7(6) . . ?
O14 O16 H14W 5.1 . . ?
O15 O16 H14W 138.8 . . ?
O14 O16 H13W 104.4 . . ?
O15 O16 H13W 30.7 . . ?
H14W O16 H13W 109.2 . . ?
C18 N1 C22 116.0(10) . . ?
C18 N1 Cu2 120.0(9) . . ?
C22 N1 Cu2 124.0(9) . . ?
C27 N2 C28 113.6(11) . . ?
C27 N2 Cu2 123.6(9) . 8_566 ?
C28 N2 Cu2 122.2(9) . 8_566 ?
C30 N3 C34 114.4(11) . . ?
C30 N3 Cu1 123.4(8) . . ?
C34 N3 Cu1 122.1(9) . . ?
C39 N4 C40 118.4(14) . . ?
C39 N4 Cu1 119.5(11) . 6_565 ?
C40 N4 Cu1 121.8(11) . 6_565 ?
C2 C1 C6 119.4(12) . . ?
C2 C1 C7 123.7(12) . . ?
C6 C1 C7 116.0(11) . . ?
C1 C2 C3 119.6(11) . . ?
C1 C2 C8 127.5(12) . . ?
C3 C2 C8 112.9(11) . . ?
C4 C3 C2 120.1(11) . . ?
C4 C3 H3 120.0 . . ?
C2 C3 H3 120.0 . . ?
C5 C4 C3 116.3(11) . . ?
C5 C4 C9 125.2(12) . . ?
C3 C4 C9 118.5(11) . . ?
C6 C5 C4 120.4(12) . . ?
C6 C5 H5 119.8 . . ?
C4 C5 H5 119.8 . . ?
C1 C6 C5 124.1(12) . . ?
C1 C6 H6 117.9 . . ?
C5 C6 H6 117.9 . . ?
O2 C7 O1 124.6(15) . . ?
O2 C7 C1 116.9(13) . . ?
O1 C7 C1 118.6(13) . . ?
O4 C8 O3 122.9(11) . . ?
O4 C8 C2 121.5(12) . . ?
O3 C8 C2 115.5(11) . . ?
O4 C8 Cu1 72.3(7) . . ?
O3 C8 Cu1 50.7(5) . . ?
C2 C8 Cu1 166.1(10) . . ?
O5 C9 C4 120.3(11) . . ?
O5 C9 C10 117.6(12) . . ?
C4 C9 C10 122.0(10) . . ?
C15 C10 C11 117.9(10) . . ?
C15 C10 C9 123.2(11) . . ?
C11 C10 C9 118.9(12) . . ?
C10 C11 C12 119.6(12) . . ?
C10 C11 H11 120.2 . . ?
C12 C11 H11 120.2 . . ?
C13 C12 C11 119.9(12) . . ?
C13 C12 C16 127.8(10) . . ?
C11 C12 C16 112.0(12) . . ?
C12 C13 C14 119.8(10) . . ?
C12 C13 C17 121.3(12) . . ?
C14 C13 C17 118.9(12) . . ?
C15 C14 C13 119.6(12) . . ?
C15 C14 H14 120.2 . . ?
C13 C14 H14 120.2 . . ?
C14 C15 C10 122.7(12) . . ?
C14 C15 H15 118.7 . . ?
C10 C15 H15 118.7 . . ?
O6 C16 O7 129.4(15) . . ?
O6 C16 C12 122.9(14) . . ?
O7 C16 C12 107.7(15) . . ?
O9 C17 O8 124.0(12) . . ?
O9 C17 C13 119.5(13) . . ?
O8 C17 C13 116.4(12) . . ?
N1 C18 C19 121.3(13) . . ?
N1 C18 H18 119.3 . . ?
C19 C18 H18 119.3 . . ?
C20 C19 C18 119.1(12) . . ?
C20 C19 H19 120.4 . . ?
C18 C19 H19 120.4 . . ?
C21 C20 C19 118.9(11) . . ?
C21 C20 C23 124.9(13) . . ?
C19 C20 C23 116.3(12) . . ?
C20 C21 C22 119.4(13) . . ?
C20 C21 H21 120.3 . . ?
C22 C21 H21 120.3 . . ?
N1 C22 C21 125.0(12) . . ?
N1 C22 H22 117.5 . . ?
C21 C22 H22 117.5 . . ?
C24 C23 C20 112.4(10) . . ?
C24 C23 H23A 109.1 . . ?
C20 C23 H23A 109.1 . . ?
C24 C23 H23B 109.1 . . ?
C20 C23 H23B 109.1 . . ?
H23A C23 H23B 107.9 . . ?
C25 C24 C23 106.9(11) . . ?
C25 C24 H24A 110.3 . . ?
C23 C24 H24A 110.3 . . ?
C25 C24 H24B 110.3 . . ?
C23 C24 H24B 110.3 . . ?
H24A C24 H24B 108.6 . . ?
C29 C25 C26 117.7(10) . . ?
C29 C25 C24 123.0(12) . . ?
C26 C25 C24 119.3(12) . . ?
C27 C26 C25 116.4(12) . . ?
C27 C26 H26 121.8 . . ?
C25 C26 H26 121.8 . . ?
N2 C27 C26 126.5(12) . . ?
N2 C27 H27 116.8 . . ?
C26 C27 H27 116.8 . . ?
N2 C28 C29 126.7(12) . . ?
N2 C28 H28 116.6 . . ?
C29 C28 H28 116.6 . . ?
C25 C29 C28 118.8(12) . . ?
C25 C29 H29 120.6 . . ?
C28 C29 H29 120.6 . . ?
N3 C30 C31 125.1(12) . . ?
N3 C30 H30 117.5 . . ?
C31 C30 H30 117.5 . . ?
C30 C31 C32 116.8(13) . . ?
C30 C31 H31 121.6 . . ?
C32 C31 H31 121.6 . . ?
C33 C32 C31 119.5(14) . . ?
C33 C32 C35 122.4(12) . . ?
C31 C32 C35 118.1(14) . . ?
C34 C33 C32 119.0(12) . . ?
C34 C33 H33 120.5 . . ?
C32 C33 H33 120.5 . . ?
C33 C34 N3 125.1(12) . . ?
C33 C34 H34 117.5 . . ?
N3 C34 H34 117.5 . . ?
C36 C35 C32 110.6(13) . . ?
C36 C35 H35A 109.5 . . ?
C32 C35 H35A 109.5 . . ?
C36 C35 H35B 109.5 . . ?
C32 C35 H35B 109.5 . . ?
H35A C35 H35B 108.1 . . ?
C35 C36 C37 114.1(16) . . ?
C35 C36 H36A 108.7 . . ?
C37 C36 H36A 108.7 . . ?
C35 C36 H36B 108.7 . . ?
C37 C36 H36B 108.7 . . ?
H36A C36 H36B 107.6 . . ?
C38 C37 C41 114(2) . . ?
C38 C37 C36 116(2) . . ?
C41 C37 C36 129.2(19) . . ?
C37 C38 C39 123.7(19) . . ?
C37 C38 H38 118.1 . . ?
C39 C38 H38 118.1 . . ?
N4 C39 C38 121.9(16) . . ?
N4 C39 H39 119.1 . . ?
C38 C39 H39 119.1 . . ?
N4 C40 C41 119.7(16) . . ?
N4 C40 H40 120.1 . . ?
C41 C40 H40 120.1 . . ?
C37 C41 C40 121.5(17) . . ?
C37 C41 H41 119.3 . . ?
C40 C41 H41 119.3 . . ?

loop_
_geom_bond_atom_site_label_1
_geom_bond_atom_site_label_2
_geom_bond_distance
_geom_bond_site_symmetry_2
_geom_bond_publ_flag
Cu1 O8 1.939(7) 8_556 ?
Cu1 O3 1.977(7) . ?
Cu1 N4 1.992(11) 6_566 ?
Cu1 N3 2.006(10) . ?
Cu1 C8 2.519(12) . ?
Cu2 O6 1.951(9) 5_666 ?
Cu2 N2 2.007(9) 8_465 ?
Cu2 N1 2.039(9) . ?
Cu2 O10 2.231(9) . ?
Cu2 O2 2.288(13) . ?
Cu2 O1 2.376(10) . ?
O1 C7 1.217(9) . ?
O2 C7 1.200(9) . ?
O3 C8 1.266(13) . ?
O4 C8 1.234(13) . ?
O5 C9 1.248(12) . ?
O6 C16 1.193(17) . ?
O6 Cu2 1.951(9) 5_666 ?
O7 C16 1.296(16) . ?
O8 C17 1.281(13) . ?
O8 Cu1 1.939(7) 8_455 ?
O9 C17 1.222(13) . ?
O10 O15 2.774(15) . ?
O10 H1W 0.8490 . ?
O10 H2W 0.8484 . ?
O11 O12 2.690(19) . ?
O11 H3W 0.8495 . ?
O11 H4W 0.8495 . ?
O12 O14 2.79(2) . ?
O12 O13 2.92(2) . ?
O12 H5W 0.8488 . ?
O12 H6W 0.8500 . ?
O13 H7W 0.8297 . ?
O13 H8W 0.8367 . ?
O14 O16 2.98(2) . ?
O14 H9W 0.8583 . ?
O14 H10W 0.8499 . ?
O15 O16 5.22(2) . ?
O15 H11W 0.8189 . ?
O15 H12W 0.9938 . ?
O16 H14W 0.9407 . ?
O16 H13W 0.8741 . ?
O17 H16W 0.8539 . ?
N1 C18 1.304(14) . ?
N1 C22 1.313(14) . ?
N2 C27 1.286(13) . ?
N2 C28 1.327(14) . ?
N2 Cu2 2.007(9) 8_566 ?
N3 C30 1.300(14) . ?
N3 C34 1.355(12) . ?
N4 C39 1.290(17) . ?
N4 C40 1.330(16) . ?
N4 Cu1 1.992(11) 6_565 ?
C1 C2 1.336(14) . ?
C1 C6 1.339(15) . ?
C1 C7 1.505(9) . ?
C2 C3 1.459(15) . ?
C2 C8 1.510(15) . ?
C3 C4 1.417(14) . ?
C3 H3 0.9300 . ?
C4 C5 1.389(15) . ?
C4 C9 1.460(15) . ?
C5 C6 1.372(16) . ?
C5 H5 0.9300 . ?
C6 H6 0.9300 . ?
C9 C10 1.469(15) . ?
C10 C15 1.386(16) . ?
C10 C11 1.398(15) . ?
C11 C12 1.435(14) . ?
C11 H11 0.9300 . ?
C12 C13 1.360(16) . ?
C12 C16 1.581(19) . ?
C13 C14 1.400(15) . ?
C13 C17 1.477(15) . ?
C14 C15 1.366(13) . ?
C14 H14 0.9300 . ?
C15 H15 0.9300 . ?
C18 C19 1.391(13) . ?
C18 H18 0.9300 . ?
C19 C20 1.348(16) . ?
C19 H19 0.9300 . ?
C20 C21 1.296(15) . ?
C20 C23 1.574(14) . ?
C21 C22 1.333(13) . ?
C21 H21 0.9300 . ?
C22 H22 0.9300 . ?
C23 C24 1.569(18) . ?
C23 H23A 0.9700 . ?
C23 H23B 0.9700 . ?
C24 C25 1.553(14) . ?
C24 H24A 0.9700 . ?
C24 H24B 0.9700 . ?
C25 C29 1.346(15) . ?
C25 C26 1.406(15) . ?
C26 C27 1.394(14) . ?
C26 H26 0.9300 . ?
C27 H27 0.9300 . ?
C28 C29 1.348(14) . ?
C28 H28 0.9300 . ?
C29 H29 0.9300 . ?
C30 C31 1.357(16) . ?
C30 H30 0.9300 . ?
C31 C32 1.389(15) . ?
C31 H31 0.9300 . ?
C32 C33 1.319(16) . ?
C32 C35 1.517(18) . ?
C33 C34 1.318(15) . ?
C33 H33 0.9300 . ?
C34 H34 0.9300 . ?
C35 C36 1.463(17) . ?
C35 H35A 0.9700 . ?
C35 H35B 0.9700 . ?
C36 C37 1.50(2) . ?
C36 H36A 0.9700 . ?
C36 H36B 0.9700 . ?
C37 C38 1.34(2) . ?
C37 C41 1.35(2) . ?
C38 C39 1.43(2) . ?
C38 H38 0.9300 . ?
C39 H39 0.9300 . ?
C40 C41 1.49(2) . ?
C40 H40 0.9300 . ?
C41 H41 0.9300 . ?

loop_
_geom_hbond_atom_site_label_D
_geom_hbond_atom_site_label_H
_geom_hbond_atom_site_label_A
_geom_hbond_distance_DH
_geom_hbond_distance_HA
_geom_hbond_distance_DA
_geom_hbond_angle_DHA
_geom_hbond_site_symmetry_A
O15 H11W O5 0.82 2.04 2.859(16) 174.5 1_565
O16 H13W O5 0.87 2.40 3.276(18) 175.2 1_565
O16 H14W O14 0.94 2.04 2.98(2) 172.6 .
O13 H8W O6 0.84 2.12 2.904(18) 156.5 2_666
O13 H7W O16 0.83 2.46 3.27(3) 167.5 .
O12 H6W O13 0.85 2.07 2.92(2) 173.7 .
O12 H5W O14 0.85 1.96 2.79(2) 166.1 .
O11 H4W O12 0.85 1.84 2.690(19) 177.6 .
O11 H3W O9 0.85 2.00 2.845(16) 179.3 2_676
O10 H2W O7 0.85 1.96 2.806(13) 179.0 5_666
O10 H1W O15 0.85 1.93 2.774(15) 177.7 .

loop_
_geom_torsion_atom_site_label_1
_geom_torsion_atom_site_label_2
_geom_torsion_atom_site_label_3
_geom_torsion_atom_site_label_4
_geom_torsion
_geom_torsion_site_symmetry_1
_geom_torsion_site_symmetry_2
_geom_torsion_site_symmetry_3
_geom_torsion_site_symmetry_4
_geom_torsion_publ_flag
O6 Cu2 O1 C7 -166.3(8) 5_666 . . . ?
N2 Cu2 O1 C7 -79.9(9) 8_465 . . . ?
N1 Cu2 O1 C7 100.9(9) . . . . ?
O10 Cu2 O1 C7 17.3(11) . . . . ?
O2 Cu2 O1 C7 5.5(8) . . . . ?
O6 Cu2 O2 C7 21.6(17) 5_666 . . . ?
N2 Cu2 O2 C7 90.1(9) 8_465 . . . ?
N1 Cu2 O2 C7 -89.6(9) . . . . ?
O10 Cu2 O2 C7 -179.2(9) . . . . ?
O1 Cu2 O2 C7 -5.6(8) . . . . ?
O8 Cu1 O3 C8 -12(2) 8_556 . . . ?
N4 Cu1 O3 C8 -86.4(7) 6_566 . . . ?
N3 Cu1 O3 C8 102.4(7) . . . . ?
O6 Cu2 O10 O15 -141.6(6) 5_666 . . . ?
N2 Cu2 O10 O15 132.9(6) 8_465 . . . ?
N1 Cu2 O10 O15 -47.8(6) . . . . ?
O2 Cu2 O10 O15 44.5(6) . . . . ?
O1 Cu2 O10 O15 34.9(9) . . . . ?
O11 O12 O14 O16 163.9(7) . . . . ?
O13 O12 O14 O16 -12.9(8) . . . . ?
Cu2 O10 O15 O16 158.1(5) . . . . ?
O12 O14 O16 O15 169.5(8) . . . . ?
O10 O15 O16 O14 6.6(14) . . . . ?
O6 Cu2 N1 C18 171.8(9) 5_666 . . . ?
N2 Cu2 N1 C18 174(100) 8_465 . . . ?
O10 Cu2 N1 C18 68.6(9) . . . . ?
O2 Cu2 N1 C18 -24.1(9) . . . . ?
O1 Cu2 N1 C18 -78.4(9) . . . . ?
O6 Cu2 N1 C22 -9.6(10) 5_666 . . . ?
N2 Cu2 N1 C22 -7(35) 8_465 . . . ?
O10 Cu2 N1 C22 -112.8(9) . . . . ?
O2 Cu2 N1 C22 154.6(10) . . . . ?
O1 Cu2 N1 C22 100.3(10) . . . . ?
O8 Cu1 N3 C30 -9.8(9) 8_556 . . . ?
O3 Cu1 N3 C30 -179.6(9) . . . . ?
N4 Cu1 N3 C30 88(3) 6_566 . . . ?
C8 Cu1 N3 C30 -150.3(9) . . . . ?
O8 Cu1 N3 C34 166.2(8) 8_556 . . . ?
O3 Cu1 N3 C34 -3.6(8) . . . . ?
N4 Cu1 N3 C34 -96(3) 6_566 . . . ?
C8 Cu1 N3 C34 25.8(9) . . . . ?
C6 C1 C2 C3 0(2) . . . . ?
C7 C1 C2 C3 -168.5(13) . . . . ?
C6 C1 C2 C8 -178.0(13) . . . . ?
C7 C1 C2 C8 13(2) . . . . ?
C1 C2 C3 C4 -0.3(19) . . . . ?
C8 C2 C3 C4 178.0(11) . . . . ?
C2 C3 C4 C5 -1.4(18) . . . . ?
C2 C3 C4 C9 179.1(12) . . . . ?
C3 C4 C5 C6 4(2) . . . . ?
C9 C4 C5 C6 -177.1(14) . . . . ?
C2 C1 C6 C5 2(2) . . . . ?
C7 C1 C6 C5 171.6(14) . . . . ?
C4 C5 C6 C1 -4(2) . . . . ?
Cu2 O2 C7 O1 10.8(16) . . . . ?
Cu2 O2 C7 C1 -169.7(10) . . . . ?
Cu2 O1 C7 O2 -10.4(16) . . . . ?
Cu2 O1 C7 C1 170.1(11) . . . . ?
C2 C1 C7 O2 -117.9(16) . . . . ?
C6 C1 C7 O2 73.2(18) . . . . ?
C2 C1 C7 O1 62(2) . . . . ?
C6 C1 C7 O1 -107.3(16) . . . . ?
Cu1 O3 C8 O4 -3.9(13) . . . . ?
Cu1 O3 C8 C2 177.9(9) . . . . ?
C1 C2 C8 O4 -160.4(14) . . . . ?
C3 C2 C8 O4 21.5(17) . . . . ?
C1 C2 C8 O3 17.8(19) . . . . ?
C3 C2 C8 O3 -160.3(11) . . . . ?
C1 C2 C8 Cu1 25(4) . . . . ?
C3 C2 C8 Cu1 -154(3) . . . . ?
O8 Cu1 C8 O4 -6.9(10) 8_556 . . . ?
O3 Cu1 C8 O4 176.5(12) . . . . ?
N4 Cu1 C8 O4 -91.7(7) 6_566 . . . ?
N3 Cu1 C8 O4 95.9(7) . . . . ?
O8 Cu1 C8 O3 176.5(6) 8_556 . . . ?
N4 Cu1 C8 O3 91.8(7) 6_566 . . . ?
N3 Cu1 C8 O3 -80.7(7) . . . . ?
O8 Cu1 C8 C2 169(3) 8_556 . . . ?
O3 Cu1 C8 C2 -8(3) . . . . ?
N4 Cu1 C8 C2 84(4) 6_566 . . . ?
N3 Cu1 C8 C2 -89(4) . . . . ?
C5 C4 C9 O5 -141.7(15) . . . . ?
C3 C4 C9 O5 38(2) . . . . ?
C5 C4 C9 C10 35(2) . . . . ?
C3 C4 C9 C10 -145.7(12) . . . . ?
O5 C9 C10 C15 28(2) . . . . ?
C4 C9 C10 C15 -148.4(14) . . . . ?
O5 C9 C10 C11 -149.6(14) . . . . ?
C4 C9 C10 C11 34(2) . . . . ?
C15 C10 C11 C12 1.3(19) . . . . ?
C9 C10 C11 C12 179.4(12) . . . . ?
C10 C11 C12 C13 5.4(19) . . . . ?
C10 C11 C12 C16 179.4(12) . . . . ?
C11 C12 C13 C14 -9(2) . . . . ?
C16 C12 C13 C14 177.5(14) . . . . ?
C11 C12 C13 C17 168.8(11) . . . . ?
C16 C12 C13 C17 -4(2) . . . . ?
C12 C13 C14 C15 7(2) . . . . ?
C17 C13 C14 C15 -171.3(12) . . . . ?
C13 C14 C15 C10 0(2) . . . . ?
C11 C10 C15 C14 -4(2) . . . . ?
C9 C10 C15 C14 178.1(13) . . . . ?
Cu2 O6 C16 O7 -17.9(19) 5_666 . . . ?
Cu2 O6 C16 C12 160.2(9) 5_666 . . . ?
C13 C12 C16 O6 118.6(16) . . . . ?
C11 C12 C16 O6 -54.9(17) . . . . ?
C13 C12 C16 O7 -62.9(18) . . . . ?
C11 C12 C16 O7 123.6(12) . . . . ?
Cu1 O8 C17 O9 16.7(17) 8_455 . . . ?
Cu1 O8 C17 C13 -162.9(9) 8_455 . . . ?
C12 C13 C17 O9 143.0(15) . . . . ?
C14 C13 C17 O9 -38.8(19) . . . . ?
C12 C13 C17 O8 -37.4(18) . . . . ?
C14 C13 C17 O8 140.9(13) . . . . ?
C22 N1 C18 C19 -0.6(16) . . . . ?
Cu2 N1 C18 C19 178.1(8) . . . . ?
N1 C18 C19 C20 -1.8(17) . . . . ?
C18 C19 C20 C21 0.5(17) . . . . ?
C18 C19 C20 C23 -177.5(9) . . . . ?
C19 C20 C21 C22 3.1(17) . . . . ?
C23 C20 C21 C22 -179.1(10) . . . . ?
C18 N1 C22 C21 4.6(18) . . . . ?
Cu2 N1 C22 C21 -174.1(8) . . . . ?
C20 C21 C22 N1 -6.0(19) . . . . ?
C21 C20 C23 C24 -5.3(16) . . . . ?
C19 C20 C23 C24 172.5(11) . . . . ?
C20 C23 C24 C25 -168.2(9) . . . . ?
C23 C24 C25 C29 77.2(17) . . . . ?
C23 C24 C25 C26 -103.9(14) . . . . ?
C29 C25 C26 C27 2(2) . . . . ?
C24 C25 C26 C27 -176.7(13) . . . . ?
C28 N2 C27 C26 4(2) . . . . ?
Cu2 N2 C27 C26 175.4(12) 8_566 . . . ?
C25 C26 C27 N2 -6(2) . . . . ?
C27 N2 C28 C29 2(2) . . . . ?
Cu2 N2 C28 C29 -170.0(12) 8_566 . . . ?
C26 C25 C29 C28 3(2) . . . . ?
C24 C25 C29 C28 -178.6(14) . . . . ?
N2 C28 C29 C25 -5(2) . . . . ?
C34 N3 C30 C31 0.3(17) . . . . ?
Cu1 N3 C30 C31 176.6(9) . . . . ?
N3 C30 C31 C32 -3.6(19) . . . . ?
C30 C31 C32 C33 5.6(19) . . . . ?
C30 C31 C32 C35 -177.7(12) . . . . ?
C31 C32 C33 C34 -4(2) . . . . ?
C35 C32 C33 C34 179.1(12) . . . . ?
C32 C33 C34 N3 1(2) . . . . ?
C30 N3 C34 C33 1.2(17) . . . . ?
Cu1 N3 C34 C33 -175.2(10) . . . . ?
C33 C32 C35 C36 -64.8(19) . . . . ?
C31 C32 C35 C36 118.7(15) . . . . ?
C32 C35 C36 C37 179.0(15) . . . . ?
C35 C36 C37 C38 172.4(17) . . . . ?
C35 C36 C37 C41 -5(3) . . . . ?
C41 C37 C38 C39 4(3) . . . . ?
C36 C37 C38 C39 -173.4(17) . . . . ?
C40 N4 C39 C38 6(2) . . . . ?
Cu1 N4 C39 C38 180.0(12) 6_565 . . . ?
C37 C38 C39 N4 -5(3) . . . . ?
C39 N4 C40 C41 -6(2) . . . . ?
Cu1 N4 C40 C41 179.9(11) 6_565 . . . ?
C38 C37 C41 C40 -4(3) . . . . ?
C36 C37 C41 C40 172.7(17) . . . . ?
N4 C40 C41 C37 6(3) . . . . ?
